data_4334094
loop_
_publ_author_name
'Jiong-Peng Zhao'
'Song-De Han'
'Ran Zhao'
'Qian Yang'
'Ze Chang'
'Xian-He Bu'

_publ_section_title
;
 Tuning the Structure and Magnetism of Heterometallic
 Sodium(1+)-Cobalt(2+) Formate Coordination Polymers by Varying the Metal
 Ratio and Solvents
;
_journal_name_full 'Inorganic Chemistry'
_journal_page_first 2862
_journal_page_last 2869
_journal_paper_doi 10.1021/ic301936k
_journal_volume 52
_journal_year 2013
_chemical_formula_sum 'C4 H4 Co Na2 O8'
_chemical_formula_weight 284.98
_chemical_name_systematic
; 
 ? 
;
_space_group_IT_number 15
_symmetry_cell_setting monoclinic
_symmetry_space_group_name_Hall '-C 2yc'
_symmetry_space_group_name_H-M 'C 1 2/c 1'
_atom_sites_solution_hydrogens geom
_atom_sites_solution_primary direct
_atom_sites_solution_secondary difmap
_audit_creation_method SHELXL-97
_cell_angle_alpha 90.00
_cell_angle_beta 107.35(3)
_cell_angle_gamma 90.00
_cell_formula_units_Z 4
_cell_length_a 15.694(3)
_cell_length_b 8.8836(18)
_cell_length_c 6.7448(13)
_cell_measurement_temperature 293(2)
_cell_volume 897.6(3)
_computing_cell_refinement 'Bruker XSCANS'
_computing_data_collection 'Bruker XSCANS'
_computing_data_reduction 'Bruker SHELXTL'
_computing_molecular_graphics 'Bruker SHELXTL'
_computing_publication_material 'Bruker SHELXTL'
_computing_structure_refinement 'SHELXL-97 (Sheldrick, 1997)'
_computing_structure_solution 'SHELXS-97 (Sheldrick, 1990)'
_diffrn_ambient_temperature 293(2)
_diffrn_measured_fraction_theta_full 0.998
_diffrn_measured_fraction_theta_max 0.998
_diffrn_measurement_device_type 'Bruker P4'
_diffrn_measurement_method '\w scans'
_diffrn_radiation_monochromator graphite
_diffrn_radiation_source 'fine-focus sealed tube'
_diffrn_radiation_type MoK\a
_diffrn_radiation_wavelength 0.71073
_diffrn_reflns_av_R_equivalents 0.0271
_diffrn_reflns_av_sigmaI/netI 0.0208
_diffrn_reflns_limit_h_max 20
_diffrn_reflns_limit_h_min -20
_diffrn_reflns_limit_k_max 11
_diffrn_reflns_limit_k_min -11
_diffrn_reflns_limit_l_max 8
_diffrn_reflns_limit_l_min -8
_diffrn_reflns_number 4653
_diffrn_reflns_theta_full 27.47
_diffrn_reflns_theta_max 27.47
_diffrn_reflns_theta_min 3.82
_exptl_absorpt_coefficient_mu 2.028
_exptl_absorpt_correction_type none
_exptl_crystal_density_diffrn 2.109
_exptl_crystal_F_000 564
_refine_diff_density_max 0.232
_refine_diff_density_min -0.472
_refine_diff_density_rms 0.089
_refine_ls_extinction_method none
_refine_ls_goodness_of_fit_ref 1.202
_refine_ls_hydrogen_treatment mixed
_refine_ls_matrix_type full
_refine_ls_number_parameters 78
_refine_ls_number_reflns 1039
_refine_ls_number_restraints 0
_refine_ls_restrained_S_all 1.202
_refine_ls_R_factor_all 0.0288
_refine_ls_R_factor_gt 0.0252
_refine_ls_shift/su_max 0.000
_refine_ls_shift/su_mean 0.000
_refine_ls_structure_factor_coef Fsqd
_refine_ls_weighting_details 'calc w=1/[\s^2^(Fo^2^)+(0.0330P)^2^+0.2391P] where P=(Fo^2^+2Fc^2^)/3'
_refine_ls_weighting_scheme calc
_refine_ls_wR_factor_gt 0.0609
_refine_ls_wR_factor_ref 0.0626
_reflns_number_gt 967
_reflns_number_total 1039
_reflns_threshold_expression >2sigma(I)
_cod_data_source_file ic301936k_si_002_1.cif
_cod_data_source_block 1
_cod_database_code 4334094

loop_
_symmetry_equiv_pos_as_xyz
'x, y, z'
'-x, y, -z+1/2'
'x+1/2, y+1/2, z'
'-x+1/2, y+1/2, -z+1/2'
'-x, -y, -z'
'x, -y, z-1/2'
'-x+1/2, -y+1/2, -z'
'x+1/2, -y+1/2, z-1/2'

loop_
_atom_site_label
_atom_site_type_symbol
_atom_site_fract_x
_atom_site_fract_y
_atom_site_fract_z
_atom_site_U_iso_or_equiv
_atom_site_adp_type
_atom_site_occupancy
_atom_site_symmetry_multiplicity
_atom_site_calc_flag
_atom_site_refinement_flags
Co1 Co 0.2500 0.2500 0.5000 0.01428(12) Uani 1 2 d S
Na1 Na 0.39720(5) 0.09596(9) 0.31635(11) 0.02453(19) Uani 1 1 d .
O1 O 0.12393(9) 0.32301(15) 0.3192(2) 0.0256(3) Uani 1 1 d .
O3 O 0.24668(9) 0.04667(13) 0.3352(2) 0.0222(3) Uani 1 1 d .
O4 O 0.18491(8) -0.17372(13) 0.21341(19) 0.0232(3) Uani 1 1 d .
O2 O 0.05335(9) 0.35567(17) -0.0143(2) 0.0317(3) Uani 1 1 d .
C2 C 0.19270(13) -0.0578(2) 0.3218(3) 0.0215(4) Uani 1 1 d .
C1 C 0.08275(15) 0.2769(2) 0.1408(3) 0.0288(4) Uani 1 1 d .
H1 H 0.0707(16) 0.170(3) 0.127(4) 0.044(7) Uiso 1 1 d .
H2 H 0.1539(16) -0.055(3) 0.396(4) 0.038(6) Uiso 1 1 d .

loop_
_atom_site_aniso_label
_atom_site_aniso_U_11
_atom_site_aniso_U_22
_atom_site_aniso_U_33
_atom_site_aniso_U_23
_atom_site_aniso_U_13
_atom_site_aniso_U_12
Co1 0.01759(19) 0.01192(19) 0.01342(18) -0.00064(11) 0.00475(13) 0.00158(11)
Na1 0.0225(4) 0.0234(4) 0.0286(4) 0.0027(3) 0.0091(3) 0.0041(3)
O1 0.0231(7) 0.0320(8) 0.0190(6) -0.0005(5) 0.0021(5) 0.0069(6)
O3 0.0261(7) 0.0162(6) 0.0261(7) -0.0077(5) 0.0107(5) -0.0037(5)
O4 0.0316(7) 0.0177(6) 0.0250(7) -0.0074(5) 0.0154(6) -0.0069(5)
O2 0.0262(7) 0.0457(9) 0.0206(7) 0.0073(6) 0.0030(6) 0.0032(6)
C2 0.0284(10) 0.0200(9) 0.0196(9) -0.0039(7) 0.0124(8) -0.0026(7)
C1 0.0340(11) 0.0227(9) 0.0260(11) -0.0026(8) 0.0034(9) 0.0069(8)

loop_
_atom_type_symbol
_atom_type_description
_atom_type_scat_dispersion_real
_atom_type_scat_dispersion_imag
_atom_type_scat_source
C C 0.0033 0.0016 'International Tables Vol C Tables 4.2.6.8 and 6.1.1.4'
H H 0.0000 0.0000 'International Tables Vol C Tables 4.2.6.8 and 6.1.1.4'
O O 0.0106 0.0060 'International Tables Vol C Tables 4.2.6.8 and 6.1.1.4'
Co Co 0.3494 0.9721 'International Tables Vol C Tables 4.2.6.8 and 6.1.1.4'
Na Na 0.0362 0.0249 'International Tables Vol C Tables 4.2.6.8 and 6.1.1.4'

loop_
_geom_angle_atom_site_label_1
_geom_angle_atom_site_label_2
_geom_angle_atom_site_label_3
_geom_angle
_geom_angle_site_symmetry_1
_geom_angle_site_symmetry_3
O1 Co1 O1 180.0 7_556 .
O1 Co1 O4 86.05(5) 7_556 4
O1 Co1 O4 93.95(5) . 4
O1 Co1 O4 93.95(5) 7_556 6_556
O1 Co1 O4 86.05(5) . 6_556
O4 Co1 O4 180.00(5) 4 6_556
O1 Co1 O3 95.03(5) 7_556 7_556
O1 Co1 O3 84.97(5) . 7_556
O4 Co1 O3 98.24(5) 4 7_556
O4 Co1 O3 81.76(5) 6_556 7_556
O1 Co1 O3 84.97(5) 7_556 .
O1 Co1 O3 95.03(5) . .
O4 Co1 O3 81.76(5) 4 .
O4 Co1 O3 98.24(5) 6_556 .
O3 Co1 O3 180.0 7_556 .
O1 Co1 Na1 55.44(4) 7_556 .
O1 Co1 Na1 124.56(4) . .
O4 Co1 Na1 47.77(4) 4 .
O4 Co1 Na1 132.23(4) 6_556 .
O3 Co1 Na1 130.92(4) 7_556 .
O3 Co1 Na1 49.08(4) . .
O1 Co1 Na1 124.56(4) 7_556 7_556
O1 Co1 Na1 55.44(4) . 7_556
O4 Co1 Na1 132.23(4) 4 7_556
O4 Co1 Na1 47.77(4) 6_556 7_556
O3 Co1 Na1 49.08(4) 7_556 7_556
O3 Co1 Na1 130.92(4) . 7_556
Na1 Co1 Na1 180.0 . 7_556
O4 Na1 O2 109.43(6) 4 8_556
O4 Na1 O2 94.43(5) 4 7
O2 Na1 O2 80.32(6) 8_556 7
O4 Na1 O3 69.69(5) 4 .
O2 Na1 O3 150.28(6) 8_556 .
O2 Na1 O3 129.21(6) 7 .
O4 Na1 O2 147.46(5) 4 4_545
O2 Na1 O2 77.93(6) 8_556 4_545
O2 Na1 O2 118.10(6) 7 4_545
O3 Na1 O2 88.30(5) . 4_545
O4 Na1 O1 139.90(6) 4 4_545
O2 Na1 O1 109.90(5) 8_556 4_545
O2 Na1 O1 84.73(5) 7 4_545
O3 Na1 O1 79.96(5) . 4_545
O2 Na1 O1 51.43(5) 4_545 4_545
O4 Na1 O1 68.65(5) 4 7_556
O2 Na1 O1 84.48(6) 8_556 7_556
O2 Na1 O1 151.97(6) 7 7_556
O3 Na1 O1 67.27(5) . 7_556
O2 Na1 O1 81.01(5) 4_545 7_556
O1 Na1 O1 122.75(5) 4_545 7_556
O4 Na1 C1 153.70(6) 4 4_545
O2 Na1 C1 93.62(6) 8_556 4_545
O2 Na1 C1 101.98(6) 7 4_545
O3 Na1 C1 84.02(6) . 4_545
O2 Na1 C1 25.43(5) 4_545 4_545
O1 Na1 C1 26.01(5) 4_545 4_545
O1 Na1 C1 102.36(6) 7_556 4_545
O4 Na1 Co1 40.72(3) 4 .
O2 Na1 Co1 118.95(4) 8_556 .
O2 Na1 Co1 133.73(5) 7 .
O3 Na1 Co1 40.83(3) . .
O2 Na1 Co1 107.37(4) 4_545 .
O1 Na1 Co1 120.20(4) 4_545 .
O1 Na1 Co1 40.13(3) 7_556 .
C1 Na1 Co1 116.80(5) 4_545 .
O4 Na1 Na1 118.65(4) 4 2_655
O2 Na1 Na1 42.11(4) 8_556 2_655
O2 Na1 Na1 41.86(4) 7 2_655
O3 Na1 Na1 165.07(4) . 2_655
O2 Na1 Na1 88.53(4) 4_545 2_655
O1 Na1 Na1 86.66(4) 4_545 2_655
O1 Na1 Na1 126.51(5) 7_556 2_655
C1 Na1 Na1 86.86(5) 4_545 2_655
Co1 Na1 Na1 153.131(19) . 2_655
O4 Na1 Na1 117.00(4) 4 6
O2 Na1 Na1 103.44(4) 8_556 6
O2 Na1 Na1 40.98(4) 7 6
O3 Na1 Na1 102.88(4) . 6
O2 Na1 Na1 90.50(5) 4_545 6
O1 Na1 Na1 45.03(4) 4_545 6
O1 Na1 Na1 167.01(4) 7_556 6
C1 Na1 Na1 67.25(5) 4_545 6
Co1 Na1 Na1 136.31(2) . 6
Na1 Na1 Na1 62.56(3) 2_655 6
O4 Na1 Na1 108.49(4) 4 6_556
O2 Na1 Na1 85.88(5) 8_556 6_556
O2 Na1 Na1 156.19(4) 7 6_556
O3 Na1 Na1 67.38(4) . 6_556
O2 Na1 Na1 39.22(4) 4_545 6_556
O1 Na1 Na1 81.83(4) 4_545 6_556
O1 Na1 Na1 42.98(3) 7_556 6_556
C1 Na1 Na1 59.43(5) 4_545 6_556
Co1 Na1 Na1 70.05(2) . 6_556
Na1 Na1 Na1 117.44(3) 2_655 6_556
Na1 Na1 Na1 126.36(4) 6 6_556
C1 O1 Co1 125.81(13) . .
C1 O1 Na1 89.55(12) . 4
Co1 O1 Na1 119.82(6) . 4
C1 O1 Na1 143.20(14) . 7_556
Co1 O1 Na1 84.42(5) . 7_556
Na1 O1 Na1 91.99(4) 4 7_556
C2 O3 Co1 125.90(12) . .
C2 O3 Na1 141.23(12) . .
Co1 O3 Na1 90.09(5) . .
C2 O4 Co1 133.00(12) . 4_545
C2 O4 Na1 135.30(12) . 4_545
Co1 O4 Na1 91.51(5) 4_545 4_545
C1 O2 Na1 125.10(15) . 8_455
C1 O2 Na1 133.10(14) . 7
Na1 O2 Na1 96.03(6) 8_455 7
C1 O2 Na1 93.07(13) . 4
Na1 O2 Na1 102.07(6) 8_455 4
Na1 O2 Na1 99.80(6) 7 4
O3 C2 O4 127.24(17) . .
O2 C1 O1 125.9(2) . .
O2 C1 Na1 61.50(11) . 4
O1 C1 Na1 64.44(11) . 4

loop_
_geom_bond_atom_site_label_1
_geom_bond_atom_site_label_2
_geom_bond_distance
_geom_bond_site_symmetry_2
Co1 O1 2.0935(14) 7_556
Co1 O1 2.0935(14) .
Co1 O4 2.1098(13) 4
Co1 O4 2.1098(13) 6_556
Co1 O3 2.1134(12) 7_556
Co1 O3 2.1134(12) .
Co1 Na1 3.2327(9) .
Co1 Na1 3.2327(9) 7_556
Na1 O4 2.3944(14) 4
Na1 O2 2.4134(16) 8_556
Na1 O2 2.4249(16) 7
Na1 O3 2.4429(15) .
Na1 O2 2.5147(17) 4_545
Na1 O1 2.5778(16) 4_545
Na1 O1 2.6750(16) 7_556
Na1 C1 2.857(2) 4_545
Na1 Na1 3.5963(16) 2_655
Na1 Na1 3.7789(9) 6
Na1 Na1 3.7789(9) 6_556
O1 C1 1.253(2) .
O1 Na1 2.5778(16) 4
O1 Na1 2.6750(16) 7_556
O3 C2 1.241(2) .
O4 C2 1.248(2) .
O4 Co1 2.1098(13) 4_545
O4 Na1 2.3944(14) 4_545
O2 C1 1.229(2) .
O2 Na1 2.4134(16) 8_455
O2 Na1 2.4249(16) 7
O2 Na1 2.5147(17) 4
C1 Na1 2.857(2) 4
